data_4126057
loop_
_publ_author_name
'Zhang, Shaoguang'
'Appel, Aaron M.'
'Bullock, R. Morris'

_publ_section_title
;
 Reversible Heterolytic Cleavage of the H-H Bond by Molybdenum Complexes:
 Controlling the Dynamics of Exchange Between Proton and Hydride.
;
_journal_issue 21
_journal_name_full 'Journal of the American Chemical Society'
_journal_page_first 7376
_journal_page_last 7387
_journal_paper_doi 10.1021/jacs.7b03053
_journal_volume 139
_journal_year 2017
_chemical_formula_moiety 'C34 H35 Mo N2 O P2, C32 H12 B F24, 4.5(C6 H5 F)'
_chemical_formula_sum 'C93 H69.5 B F28.5 Mo N2 O P2'
_chemical_formula_weight 1941.19
_chemical_name_systematic
;
 ?
;
_space_group_crystal_system triclinic
_space_group_IT_number 2
_space_group_name_Hall '-P 1'
_space_group_name_H-M_alt 'P -1'
_symmetry_space_group_name_Hall '-P 1'
_symmetry_space_group_name_H-M 'P -1'
_atom_sites_solution_hydrogens mixed
_audit_creation_date 2015-09-29
_audit_creation_method
;
Olex2 1.2
(compiled 2015.01.26 svn.r3150 for OlexSys, GUI svn.r4998)
;
_cell_angle_alpha 68.854(3)
_cell_angle_beta 82.049(3)
_cell_angle_gamma 73.290(3)
_cell_formula_units_Z 2
_cell_length_a 12.7123(6)
_cell_length_b 17.4489(8)
_cell_length_c 21.6927(11)
_cell_measurement_reflns_used 9824
_cell_measurement_temperature 100
_cell_measurement_theta_max 27.245
_cell_measurement_theta_min 2.322
_cell_volume 4295.0(4)
_computing_cell_refinement 'SAINT v8.34A (Bruker, 2013)'
_computing_data_reduction 'SAINT v8.34A (Bruker, 2013)'
_computing_molecular_graphics 'Olex2 (Dolomanov et al., 2009)'
_computing_publication_material 'Olex2 (Dolomanov et al., 2009)'
_computing_structure_refinement 'ShelXL (Sheldrick, 2008)'
_diffrn_ambient_temperature 100.0
_diffrn_measured_fraction_theta_full 0.997
_diffrn_measured_fraction_theta_max 0.991
_diffrn_measurement_device_type 'Bruker APEX-II CCD'
_diffrn_measurement_method '\f and \w scans'
_diffrn_radiation_type MoK\a
_diffrn_radiation_wavelength 0.71073
_diffrn_reflns_av_R_equivalents 0.0607
_diffrn_reflns_av_unetI/netI 0.0712
_diffrn_reflns_Laue_measured_fraction_full 0.997
_diffrn_reflns_Laue_measured_fraction_max 0.991
_diffrn_reflns_limit_h_max 17
_diffrn_reflns_limit_h_min -17
_diffrn_reflns_limit_k_max 23
_diffrn_reflns_limit_k_min -24
_diffrn_reflns_limit_l_max 30
_diffrn_reflns_limit_l_min -30
_diffrn_reflns_number 90231
_diffrn_reflns_point_group_measured_fraction_full 0.997
_diffrn_reflns_point_group_measured_fraction_max 0.991
_diffrn_reflns_theta_full 25.242
_diffrn_reflns_theta_max 29.698
_diffrn_reflns_theta_min 1.345
_diffrn_standards_number 0
_exptl_absorpt_coefficient_mu 0.302
_exptl_absorpt_correction_T_max 0.7459
_exptl_absorpt_correction_T_min 0.6915
_exptl_absorpt_correction_type multi-scan
_exptl_absorpt_process_details
;
SADABS-2014/5 (Bruker,2014/5) was used for absorption correction.
wR2(int) was 0.0705 before and 0.0639 after correction.
The Ratio of minimum to maximum transmission is 0.9271.
The \l/2 correction factor is 0.00150.
;
_exptl_crystal_colour 'clear light orange'
_exptl_crystal_colour_lustre clear
_exptl_crystal_colour_modifier light
_exptl_crystal_colour_primary orange
_exptl_crystal_density_diffrn 1.501
_exptl_crystal_description block
_exptl_crystal_F_000 1966
_exptl_crystal_size_max 0.18
_exptl_crystal_size_mid 0.13
_exptl_crystal_size_min 0.067
_refine_diff_density_max 1.271
_refine_diff_density_min -0.895
_refine_diff_density_rms 0.102
_refine_ls_extinction_method none
_refine_ls_goodness_of_fit_ref 1.037
_refine_ls_hydrogen_treatment mixed
_refine_ls_matrix_type full
_refine_ls_number_parameters 1187
_refine_ls_number_reflns 24161
_refine_ls_number_restraints 172
_refine_ls_restrained_S_all 1.037
_refine_ls_R_factor_all 0.0978
_refine_ls_R_factor_gt 0.0618
_refine_ls_shift/su_max 0.001
_refine_ls_shift/su_mean 0.000
_refine_ls_structure_factor_coef Fsqd
_refine_ls_weighting_details
;
 w=1/[\s^2^(Fo^2^)+(0.0912P)^2^+3.9058P]
 where P=(Fo^2^+2Fc^2^)/3
;
_refine_ls_weighting_scheme calc
_refine_ls_wR_factor_gt 0.1582
_refine_ls_wR_factor_ref 0.1807
_reflns_Friedel_coverage 0.000
_reflns_number_gt 16782
_reflns_number_total 24161
_reflns_threshold_expression 'I > 2\s(I)'
_cod_data_source_file ja7b03053_si_002.cif
_cod_data_source_block PhPhMoHNH+
_cod_depositor_comments 'Adding full bibliography for 4126047--4126059.cif.'
_cod_original_formula_sum 'C93 H69.50 B F28.50 Mo N2 O P2'
_cod_database_code 4126057
_shelxl_version_number 2013-2
_shelx_space_group_comment
;
The symmetry employed for this shelxl refinement is uniquely defined
by the following loop, which should always be used as a source of
symmetry information in preference to the above space-group names.
They are only intended as comments.
;
_shelx_estimated_absorpt_t_max 0.980
_shelx_estimated_absorpt_t_min 0.948
_olex2_refinement_description
;
1. Fixed Uiso
 At 1.2 times of:
  All C(H) groups, All C(H,H) groups, All N(H) groups
2. Restrained distances
 Mo1-H1A
 1.61 with sigma of 0.01
 Mo1-H1
 1.65 with sigma of 0.01
 H1A-C1'
 2.32 with sigma of 0.01
 H1-C1
 2.32 with sigma of 0.04
 Mo1-O1 \\sim Mo1-O1'
 with sigma of 0.02
 Mo1-C1' \\sim Mo1-C1
 with sigma of 0.02
 C1'-O1' \\sim C1-O1
 with sigma of 0.04
 Mo1-H1A \\sim Mo1-H1
 with sigma of 0.02
 C1'-H1A \\sim C1-H1
 with sigma of 0.02
3. Rigid bond restraints
 C36, C37, C38, C39, C40, C41
 with sigma for 1-2 distances of 0.01 and sigma for 1-3 distances of 0.01
 C44, C45, C46, C47, C48, C49
 with sigma for 1-2 distances of 0.01 and sigma for 1-3 distances of 0.01
 C52, C53, C54, C55, C56, C57
 with sigma for 1-2 distances of 0.01 and sigma for 1-3 distances of 0.01
 C60, C61, C62, C63, C64, C65
 with sigma for 1-2 distances of 0.01 and sigma for 1-3 distances of 0.01
 C100, C101, C102, C103, C104, C105
 with sigma for 1-2 distances of 0.01 and sigma for 1-3 distances of 0.01
 C201, C202, C203, C204, C205, C206
 with sigma for 1-2 distances of 0.01 and sigma for 1-3 distances of 0.01
 C500, C501, C502, C503, C504, C505
 with sigma for 1-2 distances of 0.01 and sigma for 1-3 distances of 0.01
 C401, C402, C403, C404, C405, C406
 with sigma for 1-2 distances of 0.01 and sigma for 1-3 distances of 0.01
 C151, C152, C153
 with sigma for 1-2 distances of 0.01 and sigma for 1-3 distances of 0.01
 F41, C201, C202, C203, C204, C205, C206
 with sigma for 1-2 distances of 0.01 and sigma for 1-3 distances of 0.01
 F66, C401, C402, C403, C404, C405, C406
 with sigma for 1-2 distances of 0.01 and sigma for 1-3 distances of 0.01
 F53, C500, C501, C502, C503, C504, C505
 with sigma for 1-2 distances of 0.01 and sigma for 1-3 distances of 0.01
 F100, C151, C152, C153, C154, C155, C156
 with sigma for 1-2 distances of 0.01 and sigma for 1-3 distances of 0.01
 C1', Mo1
 with sigma for 1-2 distances of 0.01 and sigma for 1-3 distances of 0.01
 C1, Mo1
 with sigma for 1-2 distances of 0.01 and sigma for 1-3 distances of 0.01
 C3, C4
 with sigma for 1-2 distances of 0.01 and sigma for 1-3 distances of 0.01
 C4, C5
 with sigma for 1-2 distances of 0.01 and sigma for 1-3 distances of 0.01
 C5, C6
 with sigma for 1-2 distances of 0.01 and sigma for 1-3 distances of 0.01
 C2, C6
 with sigma for 1-2 distances of 0.01 and sigma for 1-3 distances of 0.01
 C2, C3
 with sigma for 1-2 distances of 0.01 and sigma for 1-3 distances of 0.01
4. Uiso/Uaniso restraints and constraints
C1' \\sim O1': within 1.7A with sigma of 0.02 and sigma for terminal atoms of
0.04
C1 \\sim O1: within 1.7A with sigma of 0.02 and sigma for terminal atoms of 0.04
Uanis(O1) \\sim Ueq: with sigma of 0.006 and sigma for terminal atoms of 0.012
Uanis(O1') \\sim Ueq: with sigma of 0.006 and sigma for terminal atoms of 0.012
Uanis(C1') \\sim Ueq: with sigma of 0.003 and sigma for terminal atoms of 0.006
Uanis(C1) \\sim Ueq: with sigma of 0.003 and sigma for terminal atoms of 0.006
Uanis(C151) = Uanis(C154)
Uanis(C152) = Uanis(C155)
Uanis(C1') = Uanis(C1)
5. Others
 Sof(C1')=Sof(O1')=1-FVAR(1)
 Sof(C1)=Sof(O1)=FVAR(1)
 Sof(H1)=1-FVAR(2)
 Sof(H1A)=FVAR(2)
 Fixed Sof: F100(0.5) C151(0.5) H151(0.5) C152(0.5) H152(0.5) C153(0.5)
 C154(0.5) H154(0.5) C155(0.5) H155(0.5) C156(0.5) H156(0.5)
6.a Ternary CH refined with riding coordinates:
 N1(H2)
6.b Secondary CH2 refined with riding coordinates:
 C7(H7A,H7B), C8(H8A,H8B), C9(H9A,H9B), C10(H10A,H10B)
6.c Aromatic/amide H refined with riding coordinates:
 C2(H0AA), C3(H3), C4(H4), C5(H5), C6(H6), C12(H12), C13(H13), C14(H14),
 C15(H15), C16(H16), C18(H18), C19(H19), C20(H20), C21(H21), C22(H22), C24(H24),
  C25(H25), C26(H26), C27(H27), C28(H28), C30(H30), C31(H31), C32(H32),
 C33(H33), C34(H34), C37(H37), C39(H39), C41(H41), C45(H45), C47(H47), C49(H49),
  C53(H53), C55(H55), C57(H57), C61(H61), C63(H63), C65(H65), C101(H101),
 C102(H102), C103(H103), C104(H104), C105(H105), C202(H202), C203(H203),
 C204(H204), C205(H205), C206(H206), C402(H402), C403(H403), C404(H404),
 C405(H405), C406(H406), C501(H501), C502(H502), C503(H503), C504(H504),
 C505(H505), C151(H151), C152(H152), C154(H154), C155(H155), C156(H156)
6.d Fitted hexagon refined as free rotating group:
 C151(C152,C153,C154,C155,C156)
;
_olex2_submission_special_instructions 'No special instructions were received'

loop_
_space_group_symop_operation_xyz
'x, y, z'
'-x, -y, -z'

loop_
_atom_site_label
_atom_site_type_symbol
_atom_site_fract_x
_atom_site_fract_y
_atom_site_fract_z
_atom_site_U_iso_or_equiv
_atom_site_adp_type
_atom_site_occupancy
_atom_site_site_symmetry_order
_atom_site_calc_flag
_atom_site_refinement_flags_posn
_atom_site_refinement_flags_adp
_atom_site_refinement_flags_occupancy
_atom_site_disorder_assembly
_atom_site_disorder_group
Mo1 Mo 0.46311(2) 0.30911(2) 0.56072(2) 0.01957(7) Uani 1 1 d D U . . .
P1 P 0.41109(6) 0.19432(5) 0.64857(4) 0.01866(15) Uani 1 1 d . . . . .
P2 P 0.27381(6) 0.36721(5) 0.58445(3) 0.01817(14) Uani 1 1 d . . . . .
N2 N 0.18716(18) 0.22828(15) 0.63492(12) 0.0187(5) Uani 1 1 d . . . . .
N1 N 0.34468(18) 0.31247(15) 0.71276(11) 0.0180(4) Uani 1 1 d . . . . .
H2 H 0.4095 0.3292 0.6850 0.022 Uiso 1 1 calc R . . . .
C1 C 0.4758(4) 0.4065(3) 0.5845(3) 0.0236(8) Uani 0.616(4) 1 d D U P A 1
O1 O 0.4864(3) 0.4574(2) 0.59601(19) 0.0353(10) Uani 0.616(4) 1 d D U P A 1
C1' C 0.5715(6) 0.2827(6) 0.6312(4) 0.0236(8) Uani 0.384(4) 1 d D U P A 2
O1' O 0.6244(5) 0.2676(4) 0.6627(3) 0.0414(19) Uani 0.384(4) 1 d D U P A 2
C2 C 0.5718(4) 0.3408(3) 0.4646(2) 0.0567(12) Uani 1 1 d . U . . .
H0AA H 0.6164 0.3788 0.4574 0.068 Uiso 1 1 calc R . . . .
C3 C 0.4555(4) 0.3626(3) 0.44725(17) 0.0550(12) Uani 1 1 d . U . . .
H3 H 0.4084 0.4171 0.4268 0.066 Uiso 1 1 calc R . . . .
C4 C 0.4323(4) 0.2829(3) 0.46856(19) 0.0489(10) Uani 1 1 d . U . . .
H4 H 0.3638 0.2742 0.4640 0.059 Uiso 1 1 calc R . . . .
C5 C 0.5195(5) 0.2208(3) 0.4962(2) 0.0635(13) Uani 1 1 d . U . . .
H5 H 0.5220 0.1620 0.5149 0.076 Uiso 1 1 calc R . . . .
C6 C 0.6012(4) 0.2540(3) 0.4933(2) 0.0590(12) Uani 1 1 d . U . . .
H6 H 0.6722 0.2219 0.5091 0.071 Uiso 1 1 calc R . . . .
C7 C 0.2909(2) 0.16481(18) 0.63272(15) 0.0212(6) Uani 1 1 d . . . . .
H7A H 0.3015 0.1581 0.5887 0.025 Uiso 1 1 calc R . . . .
H7B H 0.2865 0.1093 0.6662 0.025 Uiso 1 1 calc R . . . .
C8 C 0.1746(2) 0.30902(18) 0.58086(14) 0.0206(5) Uani 1 1 d . . . . .
H8A H 0.0988 0.3447 0.5828 0.025 Uiso 1 1 calc R . . . .
H8B H 0.1859 0.2985 0.5382 0.025 Uiso 1 1 calc R . . . .
C9 C 0.2467(2) 0.36413(18) 0.67185(14) 0.0203(5) Uani 1 1 d . . . . .
H9A H 0.2269 0.4228 0.6729 0.024 Uiso 1 1 calc R . . . .
H9B H 0.1835 0.3395 0.6910 0.024 Uiso 1 1 calc R . . . .
C10 C 0.3655(2) 0.21846(17) 0.72692(14) 0.0205(5) Uani 1 1 d . . . . .
H10A H 0.2975 0.2003 0.7454 0.025 Uiso 1 1 calc R . . . .
H10B H 0.4230 0.1868 0.7600 0.025 Uiso 1 1 calc R . . . .
C11 C 0.5073(2) 0.08931(18) 0.67919(14) 0.0212(6) Uani 1 1 d . . . . .
C12 C 0.4746(2) 0.0197(2) 0.72555(15) 0.0261(6) Uani 1 1 d . . . . .
H12 H 0.4005 0.0266 0.7421 0.031 Uiso 1 1 calc R . . . .
C13 C 0.5484(3) -0.0588(2) 0.74753(16) 0.0280(6) Uani 1 1 d . . . . .
H13 H 0.5248 -0.1055 0.7790 0.034 Uiso 1 1 calc R . . . .
C14 C 0.6562(3) -0.0699(2) 0.72411(16) 0.0299(7) Uani 1 1 d . . . . .
H14 H 0.7066 -0.1243 0.7393 0.036 Uiso 1 1 calc R . . . .
C15 C 0.6910(3) -0.0022(2) 0.67849(17) 0.0314(7) Uani 1 1 d . . . . .
H15 H 0.7655 -0.0098 0.6625 0.038 Uiso 1 1 calc R . . . .
C16 C 0.6164(2) 0.0777(2) 0.65586(16) 0.0274(6) Uani 1 1 d . . . . .
H16 H 0.6404 0.1243 0.6244 0.033 Uiso 1 1 calc R . . . .
C17 C 0.0916(2) 0.19600(18) 0.64235(14) 0.0207(5) Uani 1 1 d . . . . .
C18 C -0.0009(2) 0.2292(2) 0.67625(16) 0.0256(6) Uani 1 1 d . . . . .
H18 H 0.0007 0.2703 0.6950 0.031 Uiso 1 1 calc R . . . .
C19 C -0.0956(2) 0.2022(2) 0.68270(17) 0.0306(7) Uani 1 1 d . . . . .
H19 H -0.1589 0.2254 0.7054 0.037 Uiso 1 1 calc R . . . .
C20 C -0.0981(3) 0.1415(2) 0.65618(18) 0.0320(7) Uani 1 1 d . . . . .
H20 H -0.1631 0.1230 0.6608 0.038 Uiso 1 1 calc R . . . .
C21 C -0.0064(3) 0.1080(2) 0.62307(19) 0.0336(8) Uani 1 1 d . . . . .
H21 H -0.0079 0.0659 0.6053 0.040 Uiso 1 1 calc R . . . .
C22 C 0.0886(2) 0.1355(2) 0.61555(17) 0.0280(7) Uani 1 1 d . . . . .
H22 H 0.1514 0.1128 0.5921 0.034 Uiso 1 1 calc R . . . .
C23 C 0.2015(2) 0.47777(18) 0.54232(14) 0.0214(6) Uani 1 1 d . . . . .
C24 C 0.0943(2) 0.51096(19) 0.56247(15) 0.0244(6) Uani 1 1 d . . . . .
H24 H 0.0563 0.4744 0.5953 0.029 Uiso 1 1 calc R . . . .
C25 C 0.0428(3) 0.5964(2) 0.53532(16) 0.0279(6) Uani 1 1 d . . . . .
H25 H -0.0296 0.6186 0.5500 0.034 Uiso 1 1 calc R . . . .
C26 C 0.0975(3) 0.6497(2) 0.48651(17) 0.0335(7) Uani 1 1 d . . . . .
H26 H 0.0623 0.7084 0.4675 0.040 Uiso 1 1 calc R . . . .
C27 C 0.2037(3) 0.6172(2) 0.46546(17) 0.0336(7) Uani 1 1 d . . . . .
H27 H 0.2409 0.6536 0.4318 0.040 Uiso 1 1 calc R . . . .
C28 C 0.2555(2) 0.53158(19) 0.49367(15) 0.0270(6) Uani 1 1 d . . . . .
H28 H 0.3285 0.5097 0.4796 0.032 Uiso 1 1 calc R . . . .
C29 C 0.3394(2) 0.33809(18) 0.77104(14) 0.0199(5) Uani 1 1 d . . . . .
C30 C 0.3957(2) 0.39704(19) 0.76695(15) 0.0250(6) Uani 1 1 d . . . . .
H30 H 0.4407 0.4167 0.7290 0.030 Uiso 1 1 calc R . . . .
C31 C 0.3852(3) 0.4267(2) 0.81913(16) 0.0299(7) Uani 1 1 d . . . . .
H31 H 0.4231 0.4673 0.8170 0.036 Uiso 1 1 calc R . . . .
C32 C 0.3199(3) 0.3977(2) 0.87451(17) 0.0333(7) Uani 1 1 d . . . . .
H32 H 0.3140 0.4177 0.9105 0.040 Uiso 1 1 calc R . . . .
C33 C 0.2632(3) 0.3394(3) 0.87728(17) 0.0374(8) Uani 1 1 d . . . . .
H33 H 0.2180 0.3198 0.9151 0.045 Uiso 1 1 calc R . . . .
C34 C 0.2723(3) 0.3096(2) 0.82508(16) 0.0312(7) Uani 1 1 d . . . . .
H34 H 0.2329 0.2702 0.8266 0.037 Uiso 1 1 calc R . . . .
C36 C 0.5529(2) 0.58188(17) 0.80333(13) 0.0177(5) Uani 1 1 d . U . . .
C37 C 0.6031(2) 0.54536(18) 0.75534(14) 0.0200(5) Uani 1 1 d . U . . .
H37 H 0.5948 0.5791 0.7099 0.024 Uiso 1 1 calc R . . . .
C38 C 0.6650(2) 0.46100(19) 0.77199(15) 0.0245(6) Uani 1 1 d . U . . .
C39 C 0.6760(2) 0.40895(19) 0.83720(16) 0.0269(6) Uani 1 1 d . U . . .
H39 H 0.7184 0.3515 0.8486 0.032 Uiso 1 1 calc R . . . .
C40 C 0.6237(2) 0.44248(18) 0.88582(14) 0.0222(6) Uani 1 1 d . U . . .
C41 C 0.5644(2) 0.52738(17) 0.86899(14) 0.0195(5) Uani 1 1 d . U . . .
H41 H 0.5306 0.5490 0.9033 0.023 Uiso 1 1 calc R . . . .
C42 C 0.7192(3) 0.4270(2) 0.71790(18) 0.0348(8) Uani 1 1 d . . . . .
C43 C 0.6272(3) 0.3874(2) 0.95701(17) 0.0325(7) Uani 1 1 d . . . . .
C44 C 0.5147(2) 0.74293(17) 0.71507(13) 0.0174(5) Uani 1 1 d . U . . .
C45 C 0.4415(2) 0.81769(17) 0.67764(14) 0.0188(5) Uani 1 1 d . U . . .
H45 H 0.3654 0.8275 0.6900 0.023 Uiso 1 1 calc R . . . .
C46 C 0.4770(2) 0.87764(17) 0.62308(14) 0.0200(5) Uani 1 1 d . U . . .
C47 C 0.5871(2) 0.86507(18) 0.60236(14) 0.0225(6) Uani 1 1 d . U . . .
H47 H 0.6113 0.9058 0.5648 0.027 Uiso 1 1 calc R . . . .
C48 C 0.6601(2) 0.79149(18) 0.63805(14) 0.0207(5) Uani 1 1 d . U . . .
C49 C 0.6249(2) 0.73279(17) 0.69346(13) 0.0191(5) Uani 1 1 d . U . . .
H49 H 0.6778 0.6838 0.7177 0.023 Uiso 1 1 calc R . . . .
C50 C 0.3959(3) 0.95599(19) 0.58495(16) 0.0276(6) Uani 1 1 d . . . . .
C51 C 0.7793(3) 0.7741(2) 0.61757(16) 0.0286(7) Uani 1 1 d . . . . .
C52 C 0.4873(2) 0.72214(17) 0.83866(13) 0.0180(5) Uani 1 1 d . U . . .
C53 C 0.4019(2) 0.78119(17) 0.85814(14) 0.0204(5) Uani 1 1 d . U . . .
H53 H 0.3300 0.7936 0.8432 0.024 Uiso 1 1 calc R . . . .
C54 C 0.4194(2) 0.82235(18) 0.89885(15) 0.0237(6) Uani 1 1 d . U . . .
C55 C 0.5234(3) 0.80730(19) 0.92067(14) 0.0245(6) Uani 1 1 d . U . . .
H55 H 0.5354 0.8354 0.9483 0.029 Uiso 1 1 calc R . . . .
C56 C 0.6087(2) 0.75049(18) 0.90120(14) 0.0218(6) Uani 1 1 d . U . . .
C57 C 0.5909(2) 0.70849(17) 0.86144(13) 0.0190(5) Uani 1 1 d . U . . .
H57 H 0.6514 0.6691 0.8494 0.023 Uiso 1 1 calc R . . . .
C58 C 0.3264(3) 0.8872(2) 0.91633(17) 0.0323(7) Uani 1 1 d . . . . .
C59 C 0.7240(3) 0.7337(2) 0.92071(17) 0.0309(7) Uani 1 1 d . . . . .
C60 C 0.3515(2) 0.66930(17) 0.78340(13) 0.0178(5) Uani 1 1 d . U . . .
C61 C 0.2840(2) 0.65315(18) 0.84034(14) 0.0214(6) Uani 1 1 d . U . . .
H61 H 0.3079 0.6532 0.8800 0.026 Uiso 1 1 calc R . . . .
C62 C 0.1827(2) 0.6369(2) 0.84119(15) 0.0250(6) Uani 1 1 d . U . . .
C63 C 0.1456(2) 0.6344(2) 0.78500(15) 0.0266(6) Uani 1 1 d . U . . .
H63 H 0.0771 0.6223 0.7857 0.032 Uiso 1 1 calc R . . . .
C64 C 0.2121(2) 0.65017(19) 0.72754(15) 0.0234(6) Uani 1 1 d . U . . .
C65 C 0.3128(2) 0.66746(18) 0.72671(14) 0.0207(5) Uani 1 1 d . U . . .
H65 H 0.3563 0.6783 0.6867 0.025 Uiso 1 1 calc R . . . .
C66 C 0.1760(3) 0.6470(2) 0.66577(17) 0.0322(7) Uani 1 1 d . . . . .
C67 C 0.1146(3) 0.6207(2) 0.90457(17) 0.0334(7) Uani 1 1 d . . . . .
C100 C 0.9680(3) 0.4309(3) 0.7826(2) 0.0455(9) Uani 1 1 d . U . . .
C101 C 0.9255(3) 0.5173(3) 0.7643(2) 0.0444(9) Uani 1 1 d . U . . .
H101 H 0.9251 0.5524 0.7191 0.053 Uiso 1 1 calc R . . . .
C102 C 0.8834(3) 0.5516(3) 0.8133(2) 0.0450(9) Uani 1 1 d . U . . .
H102 H 0.8541 0.6113 0.8018 0.054 Uiso 1 1 calc R . . . .
C103 C 0.8831(3) 0.5011(3) 0.8783(2) 0.0482(10) Uani 1 1 d . U . . .
H103 H 0.8532 0.5257 0.9115 0.058 Uiso 1 1 calc R . . . .
C104 C 0.9262(3) 0.4149(3) 0.8953(2) 0.0499(10) Uani 1 1 d . U . . .
H104 H 0.9261 0.3798 0.9404 0.060 Uiso 1 1 calc R . . . .
C105 C 0.9695(3) 0.3788(3) 0.8472(3) 0.0529(11) Uani 1 1 d . U . . .
H105 H 0.9997 0.3191 0.8587 0.063 Uiso 1 1 calc R . . . .
F41 F 0.2230(3) 0.9455(3) 0.74579(19) 0.1005(11) Uani 1 1 d . U . . .
C201 C 0.1223(4) 0.9315(3) 0.7631(2) 0.0566(11) Uani 1 1 d . U . . .
C202 C 0.0589(4) 0.9730(4) 0.8028(3) 0.0708(14) Uani 1 1 d . U . . .
H202 H 0.0846 1.0107 0.8159 0.085 Uiso 1 1 calc R . . . .
C203 C -0.0432(4) 0.9595(4) 0.8236(3) 0.0770(15) Uani 1 1 d . U . . .
H203 H -0.0899 0.9884 0.8508 0.092 Uiso 1 1 calc R . . . .
C204 C -0.0762(5) 0.9055(4) 0.8053(4) 0.0915(19) Uani 1 1 d . U . . .
H204 H -0.1456 0.8944 0.8214 0.110 Uiso 1 1 calc R . . . .
C205 C -0.0120(5) 0.8648(4) 0.7633(5) 0.107(3) Uani 1 1 d . U . . .
H205 H -0.0386 0.8285 0.7492 0.128 Uiso 1 1 calc R . . . .
C206 C 0.0926(5) 0.8782(4) 0.7419(4) 0.090(2) Uani 1 1 d . U . . .
H206 H 0.1397 0.8508 0.7138 0.108 Uiso 1 1 calc R . . . .
F66 F 0.4278(3) 0.1296(2) 0.95660(15) 0.0799(9) Uani 1 1 d . U . . .
C401 C 0.5053(3) 0.1260(3) 0.90900(19) 0.0448(9) Uani 1 1 d . U . . .
C402 C 0.5482(3) 0.1933(2) 0.8785(2) 0.0462(9) Uani 1 1 d . U . . .
H402 H 0.5231 0.2438 0.8894 0.055 Uiso 1 1 calc R . . . .
C403 C 0.6306(4) 0.1852(3) 0.8306(3) 0.0628(12) Uani 1 1 d . U . . .
H403 H 0.6631 0.2311 0.8080 0.075 Uiso 1 1 calc R . . . .
C404 C 0.6658(4) 0.1129(4) 0.8152(3) 0.0701(14) Uani 1 1 d . U . . .
H404 H 0.7227 0.1088 0.7823 0.084 Uiso 1 1 calc R . . . .
C405 C 0.6213(5) 0.0475(4) 0.8460(3) 0.0699(14) Uani 1 1 d . U . . .
H405 H 0.6462 -0.0026 0.8345 0.084 Uiso 1 1 calc R . . . .
C406 C 0.5398(4) 0.0523(3) 0.8941(3) 0.0602(12) Uani 1 1 d . U . . .
H406 H 0.5081 0.0059 0.9165 0.072 Uiso 1 1 calc R . . . .
F53 F 0.1605(3) 0.1362(2) 0.81497(17) 0.0843(9) Uani 1 1 d . U . . .
C500 C 0.1015(4) 0.1363(3) 0.8725(2) 0.0560(11) Uani 1 1 d . U . . .
C501 C 0.1571(5) 0.1290(4) 0.9239(3) 0.0736(14) Uani 1 1 d . U . . .
H501 H 0.2347 0.1201 0.9209 0.088 Uiso 1 1 calc R . . . .
C502 C 0.0986(6) 0.1346(6) 0.9796(4) 0.112(3) Uani 1 1 d . U . . .
H502 H 0.1351 0.1302 1.0166 0.134 Uiso 1 1 calc R . . . .
C503 C -0.0137(6) 0.1469(6) 0.9830(4) 0.125(3) Uani 1 1 d . U . . .
H503 H -0.0545 0.1533 1.0217 0.150 Uiso 1 1 calc R . . . .
C504 C -0.0674(5) 0.1499(5) 0.9315(3) 0.0915(19) Uani 1 1 d . U . . .
H504 H -0.1440 0.1539 0.9357 0.110 Uiso 1 1 calc R . . . .
C505 C -0.0102(4) 0.1471(3) 0.8738(3) 0.0668(13) Uani 1 1 d . U . . .
H505 H -0.0460 0.1525 0.8362 0.080 Uiso 1 1 calc R . . . .
B1 B 0.4753(2) 0.67933(19) 0.78490(15) 0.0166(6) Uani 1 1 d . . . . .
F1 F 0.6481(2) 0.4121(3) 0.68763(18) 0.0998(14) Uani 1 1 d . . . . .
F2 F 0.7681(2) 0.48133(14) 0.67058(11) 0.0498(6) Uani 1 1 d . . . . .
F3 F 0.7970(2) 0.35542(14) 0.73907(13) 0.0594(7) Uani 1 1 d . . . . .
F4 F 0.6498(3) 0.42483(16) 0.99555(11) 0.0644(7) Uani 1 1 d . . . . .
F5 F 0.7016(2) 0.31470(15) 0.96910(13) 0.0724(9) Uani 1 1 d . . . . .
F6 F 0.5309(2) 0.37244(19) 0.98058(12) 0.0717(9) Uani 1 1 d . . . . .
F7 F 0.30393(17) 0.97482(13) 0.61931(12) 0.0518(6) Uani 1 1 d . . . . .
F8 F 0.36757(18) 0.95075(12) 0.52915(11) 0.0429(5) Uani 1 1 d . . . . .
F9 F 0.43610(17) 1.02498(11) 0.56386(10) 0.0363(5) Uani 1 1 d . . . . .
F10 F 0.82268(18) 0.69308(14) 0.62211(15) 0.0605(7) Uani 1 1 d . . . . .
F11 F 0.84020(18) 0.7890(2) 0.65431(14) 0.0672(8) Uani 1 1 d . . . . .
F12 F 0.79859(18) 0.81819(17) 0.55514(12) 0.0593(7) Uani 1 1 d . . . . .
F13 F 0.1085(2) 0.67794(17) 0.93341(12) 0.0571(6) Uani 1 1 d . . . . .
F14 F 0.01199(18) 0.6249(2) 0.89620(12) 0.0678(8) Uani 1 1 d . . . . .
F15 F 0.1564(2) 0.54675(17) 0.94913(12) 0.0645(7) Uani 1 1 d . . . . .
F16 F 0.1871(2) 0.71403(16) 0.61239(11) 0.0544(6) Uani 1 1 d . . . . .
F17 F 0.2374(2) 0.58092(17) 0.64927(13) 0.0642(7) Uani 1 1 d . . . . .
F18 F 0.0717(2) 0.6483(2) 0.66815(12) 0.0773(10) Uani 1 1 d . . . . .
F19 F 0.23021(17) 0.87043(15) 0.92113(14) 0.0539(6) Uani 1 1 d . . . . .
F20 F 0.3170(2) 0.96424(14) 0.87109(14) 0.0680(8) Uani 1 1 d . . . . .
F21 F 0.3383(2) 0.89518(19) 0.97310(14) 0.0694(8) Uani 1 1 d . . . . .
F22 F 0.73428(19) 0.78634(15) 0.95007(14) 0.0548(6) Uani 1 1 d . . . . .
F23 F 0.76126(16) 0.65473(13) 0.96289(11) 0.0412(5) Uani 1 1 d . . . . .
F24 F 0.79526(16) 0.74077(16) 0.86866(11) 0.0472(6) Uani 1 1 d . . . . .
F32 F 1.0092(2) 0.3969(2) 0.73429(16) 0.0786(9) Uani 1 1 d . . . . .
F100 F 0.1813(7) 0.8829(5) 0.5461(7) 0.161(5) Uani 0.5 1 d . U P B -1
C151 C 0.008(2) 1.081(2) 0.4540(14) 0.057(2) Uani 0.5 1 d . U P B -1
H151 H 0.0125 1.1335 0.4216 0.068 Uiso 0.5 1 calc R . P B -1
C152 C 0.103(2) 1.0186(19) 0.4784(13) 0.0503(19) Uani 0.5 1 d G U P B -1
H152 H 0.1732 1.0292 0.4626 0.060 Uiso 0.5 1 calc R . P B -1
C153 C 0.097(2) 0.9411(19) 0.5258(13) 0.043(3) Uani 0.5 1 d G U P B -1
C154 C -0.005(2) 0.925(2) 0.5488(13) 0.057(2) Uani 0.5 1 d G U P B -1
H154 H -0.0097 0.8725 0.5812 0.068 Uiso 0.5 1 calc R . P B -1
C155 C -0.101(2) 0.987(2) 0.5244(14) 0.0503(19) Uani 0.5 1 d G U P B -1
H155 H -0.1705 0.9768 0.5402 0.060 Uiso 0.5 1 calc R . P B -1
C156 C -0.094(2) 1.065(2) 0.4770(14) 0.069(7) Uani 0.5 1 d G U P B -1
H156 H -0.1594 1.1073 0.4604 0.083 Uiso 0.5 1 calc R . P B -1
H1A H 0.450(3) 0.4014(8) 0.5676(19) 0.011(17) Uiso 0.60(7) 1 d D . P C 2
H1 H 0.558(5) 0.2641(16) 0.617(3) 0.02(3) Uiso 0.40(7) 1 d D . P C 1

loop_
_atom_site_aniso_label
_atom_site_aniso_U_11
_atom_site_aniso_U_22
_atom_site_aniso_U_33
_atom_site_aniso_U_23
_atom_site_aniso_U_13
_atom_site_aniso_U_12
Mo1 0.01932(12) 0.02235(13) 0.01962(12) -0.00898(10) 0.00274(8) -0.00842(9)
P1 0.0169(3) 0.0202(4) 0.0200(3) -0.0075(3) -0.0008(3) -0.0055(3)
P2 0.0178(3) 0.0202(3) 0.0171(3) -0.0056(3) -0.0011(3) -0.0065(3)
N2 0.0156(10) 0.0196(11) 0.0235(12) -0.0096(9) -0.0005(9) -0.0054(8)
N1 0.0184(10) 0.0221(12) 0.0163(11) -0.0063(9) 0.0000(8) -0.0098(9)
C1 0.0209(14) 0.0347(17) 0.0213(15) -0.0099(13) 0.0058(12) -0.0191(13)
O1 0.050(2) 0.0165(18) 0.035(2) -0.0066(15) 0.0169(17) -0.0133(16)
C1' 0.0209(14) 0.0347(17) 0.0213(15) -0.0099(13) 0.0058(12) -0.0191(13)
O1' 0.023(3) 0.035(3) 0.027(3) 0.016(2) 0.017(2) 0.010(2)
C2 0.080(3) 0.086(3) 0.038(2) -0.040(2) 0.039(2) -0.067(3)
C3 0.085(3) 0.045(2) 0.0153(15) -0.0112(15) 0.0011(18) 0.013(2)
C4 0.057(2) 0.081(3) 0.035(2) -0.041(2) 0.0176(17) -0.039(2)
C5 0.103(4) 0.046(3) 0.044(2) -0.028(2) 0.029(3) -0.022(2)
C6 0.056(3) 0.070(3) 0.033(2) -0.021(2) 0.0133(19) 0.007(2)
C7 0.0188(12) 0.0222(14) 0.0248(14) -0.0091(12) -0.0016(11) -0.0068(10)
C8 0.0221(13) 0.0224(14) 0.0218(14) -0.0099(11) -0.0023(10) -0.0086(11)
C9 0.0198(12) 0.0233(14) 0.0189(13) -0.0085(11) -0.0018(10) -0.0051(10)
C10 0.0241(13) 0.0185(13) 0.0216(13) -0.0073(11) -0.0012(11) -0.0086(10)
C11 0.0189(12) 0.0221(14) 0.0239(14) -0.0087(11) -0.0040(11) -0.0044(10)
C12 0.0255(14) 0.0291(16) 0.0236(15) -0.0069(12) -0.0031(11) -0.0085(12)
C13 0.0343(16) 0.0239(15) 0.0252(15) -0.0040(12) -0.0072(13) -0.0092(12)
C14 0.0337(16) 0.0245(15) 0.0317(17) -0.0120(13) -0.0104(13) -0.0006(12)
C15 0.0236(14) 0.0302(17) 0.0388(18) -0.0131(14) -0.0014(13) -0.0027(12)
C16 0.0215(13) 0.0248(15) 0.0333(17) -0.0083(13) 0.0004(12) -0.0048(11)
C17 0.0175(12) 0.0223(14) 0.0244(14) -0.0085(11) -0.0026(10) -0.0067(10)
C18 0.0236(14) 0.0264(15) 0.0315(16) -0.0143(13) 0.0015(12) -0.0091(11)
C19 0.0223(14) 0.0352(18) 0.0382(18) -0.0169(15) 0.0045(13) -0.0100(12)
C20 0.0228(14) 0.0287(16) 0.049(2) -0.0132(15) -0.0020(13) -0.0128(12)
C21 0.0286(15) 0.0259(16) 0.057(2) -0.0228(16) -0.0069(15) -0.0095(12)
C22 0.0215(13) 0.0278(16) 0.0402(18) -0.0199(14) -0.0025(12) -0.0029(11)
C23 0.0234(13) 0.0242(14) 0.0197(13) -0.0079(11) -0.0040(11) -0.0088(11)
C24 0.0251(14) 0.0266(15) 0.0217(14) -0.0080(12) -0.0033(11) -0.0060(11)
C25 0.0267(14) 0.0310(16) 0.0269(15) -0.0126(13) -0.0069(12) -0.0023(12)
C26 0.0418(18) 0.0226(16) 0.0329(17) -0.0046(13) -0.0150(15) -0.0036(13)
C27 0.0363(17) 0.0267(16) 0.0322(17) 0.0004(14) -0.0048(14) -0.0115(13)
C28 0.0261(14) 0.0258(15) 0.0265(15) -0.0048(12) -0.0028(12) -0.0072(12)
C29 0.0221(12) 0.0222(14) 0.0175(13) -0.0071(11) -0.0030(10) -0.0071(10)
C30 0.0310(15) 0.0254(15) 0.0219(14) -0.0062(12) -0.0017(12) -0.0139(12)
C31 0.0358(16) 0.0283(16) 0.0323(17) -0.0125(14) -0.0083(13) -0.0119(13)
C32 0.0371(17) 0.0410(19) 0.0297(17) -0.0218(15) -0.0050(14) -0.0075(14)
C33 0.0408(18) 0.056(2) 0.0263(16) -0.0218(16) 0.0086(14) -0.0241(17)
C34 0.0366(17) 0.0440(19) 0.0244(15) -0.0158(14) 0.0059(13) -0.0255(15)
C36 0.0189(12) 0.0188(13) 0.0181(13) -0.0057(10) -0.0024(10) -0.0088(10)
C37 0.0222(13) 0.0219(14) 0.0185(13) -0.0079(11) -0.0006(10) -0.0082(10)
C38 0.0233(13) 0.0261(15) 0.0294(15) -0.0168(13) 0.0032(11) -0.0067(11)
C39 0.0258(14) 0.0194(14) 0.0360(17) -0.0114(13) -0.0034(12) -0.0028(11)
C40 0.0233(13) 0.0197(14) 0.0232(14) -0.0050(11) -0.0031(11) -0.0070(11)
C41 0.0202(12) 0.0206(13) 0.0203(13) -0.0090(11) -0.0003(10) -0.0067(10)
C42 0.0306(16) 0.042(2) 0.042(2) -0.0285(17) 0.0051(14) -0.0097(14)
C43 0.0373(17) 0.0249(16) 0.0283(16) -0.0017(13) -0.0055(14) -0.0052(13)
C44 0.0213(12) 0.0159(12) 0.0173(12) -0.0065(10) -0.0021(10) -0.0065(10)
C45 0.0213(12) 0.0166(13) 0.0208(13) -0.0072(11) -0.0021(10) -0.0068(10)
C46 0.0259(13) 0.0158(13) 0.0188(13) -0.0057(10) -0.0040(11) -0.0047(10)
C47 0.0315(14) 0.0189(14) 0.0174(13) -0.0047(11) -0.0001(11) -0.0095(11)
C48 0.0221(13) 0.0222(14) 0.0200(13) -0.0081(11) 0.0012(10) -0.0087(11)
C49 0.0216(12) 0.0187(13) 0.0172(13) -0.0055(10) -0.0029(10) -0.0051(10)
C50 0.0310(15) 0.0193(14) 0.0277(16) -0.0044(12) -0.0016(12) -0.0036(12)
C51 0.0291(15) 0.0276(16) 0.0266(16) -0.0060(13) 0.0040(12) -0.0097(12)
C52 0.0202(12) 0.0173(13) 0.0153(12) -0.0019(10) -0.0010(10) -0.0076(10)
C53 0.0207(12) 0.0188(13) 0.0196(13) -0.0039(11) 0.0004(10) -0.0060(10)
C54 0.0295(14) 0.0179(14) 0.0226(14) -0.0063(11) 0.0014(11) -0.0062(11)
C55 0.0363(15) 0.0214(14) 0.0199(14) -0.0081(11) -0.0003(12) -0.0123(12)
C56 0.0281(14) 0.0195(14) 0.0200(13) -0.0034(11) -0.0047(11) -0.0118(11)
C57 0.0221(12) 0.0163(13) 0.0195(13) -0.0058(10) 0.0019(10) -0.0081(10)
C58 0.0380(17) 0.0294(17) 0.0323(17) -0.0178(14) 0.0038(14) -0.0056(13)
C59 0.0325(16) 0.0352(18) 0.0333(17) -0.0157(14) -0.0080(13) -0.0127(13)
C60 0.0196(12) 0.0150(12) 0.0193(13) -0.0052(10) -0.0013(10) -0.0054(10)
C61 0.0203(12) 0.0267(15) 0.0186(13) -0.0080(11) -0.0010(10) -0.0075(11)
C62 0.0234(13) 0.0323(16) 0.0214(14) -0.0090(12) 0.0018(11) -0.0117(12)
C63 0.0196(13) 0.0359(17) 0.0274(15) -0.0112(13) 0.0000(11) -0.0114(12)
C64 0.0226(13) 0.0289(15) 0.0222(14) -0.0098(12) -0.0029(11) -0.0093(11)
C65 0.0212(12) 0.0222(14) 0.0201(13) -0.0071(11) 0.0000(10) -0.0082(11)
C66 0.0317(16) 0.045(2) 0.0298(17) -0.0166(15) 0.0002(13) -0.0206(15)
C67 0.0265(15) 0.054(2) 0.0272(16) -0.0164(16) 0.0046(12) -0.0203(15)
C100 0.0286(17) 0.069(3) 0.053(2) -0.040(2) 0.0156(16) -0.0177(17)
C101 0.0339(18) 0.066(3) 0.041(2) -0.0154(19) 0.0009(15) -0.0286(18)
C102 0.0335(18) 0.046(2) 0.063(3) -0.0223(19) -0.0064(17) -0.0140(16)
C103 0.0377(19) 0.070(3) 0.054(2) -0.040(2) 0.0105(17) -0.0204(19)
C104 0.047(2) 0.064(3) 0.039(2) -0.0125(19) 0.0016(17) -0.022(2)
C105 0.0326(19) 0.044(2) 0.079(3) -0.022(2) -0.0004(19) -0.0055(16)
F41 0.075(2) 0.126(3) 0.098(3) -0.035(2) 0.0074(19) -0.031(2)
C201 0.047(2) 0.059(3) 0.058(3) -0.015(2) -0.006(2) -0.008(2)
C202 0.058(3) 0.084(4) 0.074(4) -0.034(3) -0.008(2) -0.012(3)
C203 0.058(3) 0.095(4) 0.076(4) -0.025(3) 0.005(3) -0.025(3)
C204 0.059(3) 0.072(4) 0.133(6) -0.011(4) -0.010(3) -0.028(3)
C205 0.071(4) 0.059(3) 0.203(8) -0.057(4) -0.056(4) 0.006(3)
C206 0.063(3) 0.071(4) 0.148(6) -0.065(4) -0.024(3) 0.008(3)
F66 0.088(2) 0.100(2) 0.0617(19) -0.0361(17) 0.0085(16) -0.0341(18)
C401 0.057(2) 0.052(2) 0.0331(19) -0.0157(17) -0.0066(17) -0.0208(19)
C402 0.057(2) 0.0325(19) 0.050(2) -0.0113(17) -0.0190(19) -0.0087(17)
C403 0.062(3) 0.068(3) 0.063(3) -0.016(2) -0.004(2) -0.031(2)
C404 0.060(3) 0.100(4) 0.067(3) -0.047(3) 0.003(2) -0.022(3)
C405 0.076(3) 0.075(3) 0.079(4) -0.054(3) -0.016(3) -0.010(3)
C406 0.088(3) 0.045(2) 0.063(3) -0.020(2) -0.015(2) -0.033(2)
F53 0.0711(19) 0.097(2) 0.080(2) -0.0224(18) 0.0212(16) -0.0361(17)
C500 0.061(3) 0.043(2) 0.061(3) -0.013(2) 0.020(2) -0.023(2)
C501 0.061(3) 0.075(4) 0.080(3) -0.009(3) -0.002(3) -0.032(3)
C502 0.104(5) 0.187(8) 0.088(5) -0.068(5) 0.024(4) -0.091(6)
C503 0.102(5) 0.220(10) 0.102(5) -0.092(6) 0.037(4) -0.086(6)
C504 0.059(3) 0.132(6) 0.088(4) -0.045(4) 0.031(3) -0.038(4)
C505 0.065(3) 0.061(3) 0.076(3) -0.021(3) 0.008(2) -0.026(2)
B1 0.0165(13) 0.0177(14) 0.0169(14) -0.0068(11) -0.0003(11) -0.0054(11)
F1 0.0512(15) 0.204(4) 0.125(3) -0.146(3) 0.0319(16) -0.054(2)
F2 0.0650(15) 0.0457(13) 0.0334(11) -0.0197(10) 0.0179(10) -0.0074(11)
F3 0.0674(16) 0.0362(12) 0.0645(16) -0.0277(12) 0.0244(13) 0.0030(11)
F4 0.113(2) 0.0522(15) 0.0272(11) -0.0012(10) -0.0233(13) -0.0268(15)
F5 0.092(2) 0.0358(13) 0.0455(14) 0.0073(11) -0.0043(14) 0.0226(13)
F6 0.0547(15) 0.089(2) 0.0429(14) 0.0271(13) -0.0066(12) -0.0365(14)
F7 0.0399(11) 0.0285(11) 0.0555(14) 0.0042(10) 0.0127(10) 0.0080(9)
F8 0.0545(13) 0.0267(10) 0.0445(12) -0.0063(9) -0.0268(10) -0.0019(9)
F9 0.0533(12) 0.0151(9) 0.0375(11) -0.0031(8) -0.0075(9) -0.0090(8)
F10 0.0399(12) 0.0367(12) 0.094(2) -0.0229(13) 0.0299(12) -0.0079(10)
F11 0.0266(11) 0.129(2) 0.0767(18) -0.0671(18) 0.0078(11) -0.0291(13)
F12 0.0394(12) 0.0709(17) 0.0403(13) 0.0059(12) 0.0171(10) -0.0136(11)
F13 0.0655(15) 0.0783(18) 0.0455(14) -0.0387(13) 0.0262(12) -0.0360(13)
F14 0.0335(11) 0.145(3) 0.0440(14) -0.0408(16) 0.0143(10) -0.0469(15)
F15 0.0699(16) 0.0594(16) 0.0363(13) 0.0026(11) 0.0237(12) -0.0110(13)
F16 0.0718(16) 0.0680(16) 0.0274(11) -0.0082(11) -0.0129(11) -0.0291(13)
F17 0.096(2) 0.0596(16) 0.0479(14) -0.0324(13) -0.0243(14) -0.0074(14)
F18 0.0430(13) 0.176(3) 0.0400(14) -0.0487(17) 0.0062(11) -0.0571(17)
F19 0.0333(11) 0.0564(14) 0.0826(18) -0.0454(14) 0.0071(11) -0.0038(10)
F20 0.0809(18) 0.0259(12) 0.0735(18) -0.0133(12) 0.0236(14) 0.0048(11)
F21 0.0607(16) 0.095(2) 0.0628(17) -0.0637(16) -0.0095(13) 0.0148(14)
F22 0.0489(13) 0.0551(14) 0.0842(18) -0.0450(14) -0.0242(12) -0.0117(11)
F23 0.0385(11) 0.0395(12) 0.0411(12) -0.0057(9) -0.0185(9) -0.0056(9)
F24 0.0308(10) 0.0741(16) 0.0416(12) -0.0152(11) -0.0011(9) -0.0267(11)
F32 0.0538(15) 0.122(3) 0.095(2) -0.084(2) 0.0347(15) -0.0306(16)
F100 0.071(4) 0.078(5) 0.296(14) -0.015(6) -0.036(7) -0.012(4)
C151 0.056(3) 0.047(4) 0.069(3) -0.008(2) -0.005(2) -0.030(2)
C152 0.042(2) 0.052(4) 0.061(3) -0.018(2) 0.003(2) -0.023(2)
C153 0.043(5) 0.041(5) 0.057(8) -0.027(5) 0.012(5) -0.021(5)
C154 0.056(3) 0.047(4) 0.069(3) -0.008(2) -0.005(2) -0.030(2)
C155 0.042(2) 0.052(4) 0.061(3) -0.018(2) 0.003(2) -0.023(2)
C156 0.048(6) 0.055(11) 0.100(15) -0.007(8) -0.028(8) -0.022(7)

loop_
_atom_type_symbol
_atom_type_description
_atom_type_scat_dispersion_real
_atom_type_scat_dispersion_imag
_atom_type_scat_source
C C 0.0033 0.0016 'International Tables Vol C Tables 4.2.6.8 and 6.1.1.4'
H H 0.0000 0.0000 'International Tables Vol C Tables 4.2.6.8 and 6.1.1.4'
B B 0.0013 0.0007 'International Tables Vol C Tables 4.2.6.8 and 6.1.1.4'
F F 0.0171 0.0103 'International Tables Vol C Tables 4.2.6.8 and 6.1.1.4'
Mo Mo -1.6832 0.6857 'International Tables Vol C Tables 4.2.6.8 and 6.1.1.4'
N N 0.0061 0.0033 'International Tables Vol C Tables 4.2.6.8 and 6.1.1.4'
O O 0.0106 0.0060 'International Tables Vol C Tables 4.2.6.8 and 6.1.1.4'
P P 0.1023 0.0942 'International Tables Vol C Tables 4.2.6.8 and 6.1.1.4'

loop_
_geom_angle_atom_site_label_1
_geom_angle_atom_site_label_2
_geom_angle_atom_site_label_3
_geom_angle
P1 Mo1 H1A 122.5(17)
P1 Mo1 H1 70(2)
P2 Mo1 P1 76.08(3)
P2 Mo1 H1A 71.3(16)
P2 Mo1 H1 124(3)
C1 Mo1 P1 116.71(14)
C1 Mo1 P2 80.16(14)
C1 Mo1 C2 94.18(17)
C1 Mo1 C3 103.84(19)
C1 Mo1 C4 138.70(19)
C1 Mo1 C5 150.40(19)
C1 Mo1 C6 119.1(2)
C1 Mo1 H1 76.8(8)
C1' Mo1 P1 77.9(2)
C1' Mo1 P2 117.0(2)
C1' Mo1 C2 101.7(2)
C1' Mo1 C3 138.4(3)
C1' Mo1 C4 145.9(3)
C1' Mo1 C5 113.2(3)
C1' Mo1 C6 92.2(3)
C1' Mo1 H1A 76.6(5)
C2 Mo1 P1 143.31(12)
C2 Mo1 P2 131.68(14)
C2 Mo1 C5 56.90(16)
C2 Mo1 C6 34.20(17)
C2 Mo1 H1A 92.2(18)
C2 Mo1 H1 101(3)
C3 Mo1 P1 136.50(13)
C3 Mo1 P2 97.06(12)
C3 Mo1 C2 37.43(17)
C3 Mo1 C4 35.46(16)
C3 Mo1 C5 58.17(16)
C3 Mo1 C6 58.50(15)
C3 Mo1 H1A 94.0(13)
C3 Mo1 H1 138(3)
C4 Mo1 P1 101.58(11)
C4 Mo1 P2 95.47(11)
C4 Mo1 C2 58.39(14)
C4 Mo1 C5 33.37(17)
C4 Mo1 C6 55.26(17)
C4 Mo1 H1A 127.2(10)
C4 Mo1 H1 134.1(17)
C5 Mo1 P1 89.05(12)
C5 Mo1 P2 122.56(16)
C5 Mo1 H1A 148.5(17)
C5 Mo1 H1 100.7(17)
C6 Mo1 P1 109.36(13)
C6 Mo1 P2 150.63(13)
C6 Mo1 C5 32.52(18)
C6 Mo1 H1A 122.3(19)
C6 Mo1 H1 84(3)
C7 P1 Mo1 115.12(10)
C7 P1 C10 101.87(13)
C10 P1 Mo1 113.45(9)
C11 P1 Mo1 121.53(10)
C11 P1 C7 100.58(13)
C11 P1 C10 101.55(13)
C8 P2 Mo1 117.06(9)
C8 P2 C9 99.27(13)
C9 P2 Mo1 112.66(9)
C23 P2 Mo1 122.66(10)
C23 P2 C8 102.06(13)
C23 P2 C9 99.40(13)
C8 N2 C7 114.9(2)
C17 N2 C7 113.0(2)
C17 N2 C8 110.6(2)
C9 N1 H2 105.8
C9 N1 C10 113.2(2)
C10 N1 H2 105.8
C29 N1 H2 105.8
C29 N1 C9 110.0(2)
C29 N1 C10 115.4(2)
O1 C1 Mo1 177.2(5)
O1' C1' Mo1 176.1(9)
Mo1 C2 H0AA 120.2
C3 C2 Mo1 70.7(2)
C3 C2 H0AA 127.4
C6 C2 Mo1 73.8(2)
C6 C2 H0AA 127.4
C6 C2 C3 105.3(4)
Mo1 C3 H3 119.2
C2 C3 Mo1 71.9(2)
C2 C3 H3 128.6
C4 C3 Mo1 72.6(2)
C4 C3 C2 102.9(4)
C4 C3 H3 128.6
Mo1 C4 H4 120.5
C3 C4 Mo1 71.9(2)
C3 C4 H4 124.5
C5 C4 Mo1 74.7(3)
C5 C4 C3 110.9(4)
C5 C4 H4 124.5
Mo1 C5 H5 120.7
C4 C5 Mo1 72.0(2)
C4 C5 H5 125.4
C6 C5 Mo1 73.6(3)
C6 C5 C4 109.1(4)
C6 C5 H5 125.4
Mo1 C6 H6 121.6
C2 C6 Mo1 72.0(2)
C2 C6 H6 124.1
C5 C6 Mo1 73.9(3)
C5 C6 C2 111.8(5)
C5 C6 H6 124.1
P1 C7 H7A 109.1
P1 C7 H7B 109.1
N2 C7 P1 112.54(19)
N2 C7 H7A 109.1
N2 C7 H7B 109.1
H7A C7 H7B 107.8
P2 C8 H8A 109.2
P2 C8 H8B 109.2
N2 C8 P2 111.87(18)
N2 C8 H8A 109.2
N2 C8 H8B 109.2
H8A C8 H8B 107.9
P2 C9 H9A 109.3
P2 C9 H9B 109.3
N1 C9 P2 111.52(18)
N1 C9 H9A 109.3
N1 C9 H9B 109.3
H9A C9 H9B 108.0
P1 C10 H10A 109.8
P1 C10 H10B 109.8
N1 C10 P1 109.45(18)
N1 C10 H10A 109.8
N1 C10 H10B 109.8
H10A C10 H10B 108.2
C12 C11 P1 121.9(2)
C16 C11 P1 119.5(2)
C16 C11 C12 118.5(3)
C11 C12 H12 119.6
C13 C12 C11 120.8(3)
C13 C12 H12 119.6
C12 C13 H13 119.8
C12 C13 C14 120.4(3)
C14 C13 H13 119.8
C13 C14 H14 120.0
C13 C14 C15 120.1(3)
C15 C14 H14 120.0
C14 C15 H15 120.1
C14 C15 C16 119.8(3)
C16 C15 H15 120.1
C11 C16 C15 120.4(3)
C11 C16 H16 119.8
C15 C16 H16 119.8
C18 C17 N2 118.0(2)
C22 C17 N2 122.4(3)
C22 C17 C18 119.6(3)
C17 C18 H18 120.0
C19 C18 C17 120.0(3)
C19 C18 H18 120.0
C18 C19 H19 119.9
C20 C19 C18 120.3(3)
C20 C19 H19 119.9
C19 C20 H20 120.1
C21 C20 C19 119.9(3)
C21 C20 H20 120.1
C20 C21 H21 119.8
C20 C21 C22 120.3(3)
C22 C21 H21 119.8
C17 C22 C21 119.9(3)
C17 C22 H22 120.0
C21 C22 H22 120.0
C24 C23 P2 120.4(2)
C28 C23 P2 120.3(2)
C28 C23 C24 119.0(3)
C23 C24 H24 119.6
C25 C24 C23 120.8(3)
C25 C24 H24 119.6
C24 C25 H25 120.2
C24 C25 C26 119.7(3)
C26 C25 H25 120.2
C25 C26 H26 120.0
C25 C26 C27 120.1(3)
C27 C26 H26 120.0
C26 C27 H27 120.0
C26 C27 C28 119.9(3)
C28 C27 H27 120.0
C23 C28 C27 120.5(3)
C23 C28 H28 119.8
C27 C28 H28 119.8
C30 C29 N1 117.8(2)
C34 C29 N1 120.2(2)
C34 C29 C30 121.7(3)
C29 C30 H30 120.6
C31 C30 C29 118.7(3)
C31 C30 H30 120.6
C30 C31 H31 119.7
C30 C31 C32 120.5(3)
C32 C31 H31 119.7
C31 C32 H32 120.1
C31 C32 C33 119.8(3)
C33 C32 H32 120.1
C32 C33 H33 119.9
C34 C33 C32 120.3(3)
C34 C33 H33 119.9
C29 C34 C33 118.9(3)
C29 C34 H34 120.5
C33 C34 H34 120.5
C37 C36 B1 122.9(2)
C41 C36 C37 115.8(2)
C41 C36 B1 121.1(2)
C36 C37 H37 118.9
C38 C37 C36 122.1(3)
C38 C37 H37 118.9
C37 C38 C42 119.2(3)
C39 C38 C37 120.8(3)
C39 C38 C42 120.1(3)
C38 C39 H39 120.8
C38 C39 C40 118.3(3)
C40 C39 H39 120.8
C39 C40 C41 120.6(3)
C39 C40 C43 120.5(3)
C41 C40 C43 118.9(3)
C36 C41 H41 118.9
C40 C41 C36 122.3(3)
C40 C41 H41 118.9
F1 C42 C38 112.0(3)
F1 C42 F2 105.9(3)
F1 C42 F3 107.1(3)
F2 C42 C38 112.6(3)
F3 C42 C38 113.2(3)
F3 C42 F2 105.6(3)
F4 C43 C40 112.0(3)
F5 C43 C40 114.0(3)
F5 C43 F4 105.5(3)
F5 C43 F6 108.7(3)
F6 C43 C40 112.0(3)
F6 C43 F4 104.0(3)
C45 C44 B1 121.6(2)
C49 C44 C45 115.6(2)
C49 C44 B1 122.3(2)
C44 C45 H45 119.0
C46 C45 C44 122.0(3)
C46 C45 H45 119.0
C45 C46 C47 121.0(3)
C45 C46 C50 119.9(3)
C47 C46 C50 119.1(3)
C46 C47 H47 121.0
C48 C47 C46 117.9(3)
C48 C47 H47 121.0
C47 C48 C49 121.0(3)
C47 C48 C51 120.2(3)
C49 C48 C51 118.8(3)
C44 C49 H49 118.7
C48 C49 C44 122.5(3)
C48 C49 H49 118.7
F7 C50 C46 113.2(3)
F7 C50 F8 107.1(3)
F7 C50 F9 106.4(3)
F8 C50 C46 112.7(2)
F9 C50 C46 112.4(3)
F9 C50 F8 104.4(2)
F10 C51 C48 112.4(3)
F11 C51 C48 113.2(3)
F11 C51 F10 105.2(3)
F11 C51 F12 107.5(3)
F12 C51 C48 113.3(3)
F12 C51 F10 104.6(3)
C53 C52 B1 124.2(2)
C57 C52 C53 115.8(3)
C57 C52 B1 119.5(2)
C52 C53 H53 119.1
C54 C53 C52 121.8(3)
C54 C53 H53 119.1
C53 C54 C58 119.8(3)
C55 C54 C53 120.9(3)
C55 C54 C58 119.2(3)
C54 C55 H55 120.9
C56 C55 C54 118.1(3)
C56 C55 H55 120.9
C55 C56 C57 120.9(3)
C55 C56 C59 121.0(3)
C57 C56 C59 118.0(3)
C52 C57 H57 118.8
C56 C57 C52 122.4(3)
C56 C57 H57 118.8
F19 C58 C54 113.1(3)
F19 C58 F20 106.3(3)
F19 C58 F21 106.3(3)
F20 C58 C54 111.6(3)
F21 C58 C54 113.1(3)
F21 C58 F20 105.8(3)
F22 C59 C56 112.8(3)
F22 C59 F23 106.3(3)
F22 C59 F24 107.2(3)
F23 C59 C56 112.6(3)
F24 C59 C56 112.0(3)
F24 C59 F23 105.3(3)
C61 C60 C65 116.4(2)
C61 C60 B1 121.5(2)
C65 C60 B1 121.7(2)
C60 C61 H61 118.9
C60 C61 C62 122.2(3)
C62 C61 H61 118.9
C61 C62 C67 118.8(3)
C63 C62 C61 121.0(3)
C63 C62 C67 120.2(3)
C62 C63 H63 121.2
C62 C63 C64 117.7(3)
C64 C63 H63 121.2
C63 C64 C65 121.1(3)
C63 C64 C66 119.5(3)
C65 C64 C66 119.3(3)
C60 C65 H65 119.2
C64 C65 C60 121.6(3)
C64 C65 H65 119.2
F16 C66 C64 112.5(3)
F17 C66 C64 112.6(3)
F17 C66 F16 103.2(3)
F18 C66 C64 113.6(3)
F18 C66 F16 104.4(3)
F18 C66 F17 109.7(3)
F13 C67 C62 111.8(3)
F14 C67 C62 113.1(3)
F14 C67 F13 105.6(3)
F15 C67 C62 112.6(3)
F15 C67 F13 104.9(3)
F15 C67 F14 108.3(3)
C105 C100 C101 122.3(4)
F32 C100 C101 118.1(4)
F32 C100 C105 119.5(4)
C100 C101 H101 121.0
C100 C101 C102 118.0(4)
C102 C101 H101 121.0
C101 C102 H102 119.5
C103 C102 C101 121.1(4)
C103 C102 H102 119.5
C102 C103 H103 120.1
C102 C103 C104 119.8(4)
C104 C103 H103 120.1
C103 C104 H104 119.8
C103 C104 C105 120.4(4)
C105 C104 H104 119.8
C100 C105 C104 118.4(4)
C100 C105 H105 120.8
C104 C105 H105 120.8
F41 C201 C202 115.7(5)
C206 C201 F41 119.4(5)
C206 C201 C202 124.8(5)
C201 C202 H202 120.8
C201 C202 C203 118.4(6)
C203 C202 H202 120.8
C202 C203 H203 120.3
C204 C203 C202 119.5(6)
C204 C203 H203 120.3
C203 C204 H204 119.1
C203 C204 C205 121.8(6)
C205 C204 H204 119.1
C204 C205 H205 120.4
C204 C205 C206 119.1(6)
C206 C205 H205 120.4
C201 C206 C205 116.3(6)
C201 C206 H206 121.8
C205 C206 H206 121.8
F66 C401 C402 119.3(4)
F66 C401 C406 117.8(4)
C402 C401 C406 122.8(4)
C401 C402 H402 121.6
C401 C402 C403 116.8(4)
C403 C402 H402 121.6
C402 C403 H403 119.4
C404 C403 C402 121.2(5)
C404 C403 H403 119.4
C403 C404 H404 119.7
C405 C404 C403 120.6(5)
C405 C404 H404 119.7
C404 C405 H405 119.8
C404 C405 C406 120.4(5)
C406 C405 H405 119.8
C401 C406 H406 120.9
C405 C406 C401 118.1(4)
C405 C406 H406 120.9
F53 C500 C505 118.5(5)
C501 C500 F53 117.1(5)
C501 C500 C505 124.4(5)
C500 C501 H501 121.2
C502 C501 C500 117.6(5)
C502 C501 H501 121.2
C501 C502 H502 119.9
C501 C502 C503 120.2(7)
C503 C502 H502 119.9
C502 C503 H503 119.5
C504 C503 C502 121.0(7)
C504 C503 H503 119.5
C503 C504 H504 120.2
C503 C504 C505 119.6(6)
C505 C504 H504 120.2
C500 C505 H505 121.5
C504 C505 C500 117.0(6)
C504 C505 H505 121.5
C36 B1 C52 110.9(2)
C36 B1 C60 103.9(2)
C44 B1 C36 112.3(2)
C44 B1 C52 102.9(2)
C44 B1 C60 113.1(2)
C60 B1 C52 114.0(2)
C152 C151 H151 120.0
C152 C151 C156 120.0
C156 C151 H151 120.0
C151 C152 H152 120.0
C153 C152 C151 120.0
C153 C152 H152 120.0
F100 C153 C152 121.2(12)
F100 C153 C154 118.7(13)
C152 C153 C154 120.0
C153 C154 H154 120.0
C155 C154 C153 120.0
C155 C154 H154 120.0
C154 C155 H155 120.0
C154 C155 C156 120.0
C156 C155 H155 120.0
C151 C156 H156 120.0
C155 C156 C151 120.0
C155 C156 H156 120.0

loop_
_geom_bond_atom_site_label_1
_geom_bond_atom_site_label_2
_geom_bond_distance
Mo1 P1 2.3957(8)
Mo1 P2 2.3906(7)
Mo1 C1 1.998(5)
Mo1 C1' 2.039(8)
Mo1 C2 2.318(3)
Mo1 C3 2.301(3)
Mo1 C4 2.311(4)
Mo1 C5 2.344(4)
Mo1 C6 2.341(4)
Mo1 H1A 1.628(9)
Mo1 H1 1.646(9)
P1 C7 1.856(3)
P1 C10 1.872(3)
P1 C11 1.831(3)
P2 C8 1.857(3)
P2 C9 1.863(3)
P2 C23 1.828(3)
N2 C7 1.465(3)
N2 C8 1.455(4)
N2 C17 1.447(3)
N1 H2 1.0000
N1 C9 1.495(3)
N1 C10 1.505(4)
N1 C29 1.473(4)
C1 O1 1.053(6)
C1' O1' 0.940(9)
C2 H0AA 0.9500
C2 C3 1.482(7)
C2 C6 1.370(7)
C3 H3 0.9500
C3 C4 1.405(6)
C4 H4 0.9500
C4 C5 1.337(7)
C5 H5 0.9500
C5 C6 1.312(7)
C6 H6 0.9500
C7 H7A 0.9900
C7 H7B 0.9900
C8 H8A 0.9900
C8 H8B 0.9900
C9 H9A 0.9900
C9 H9B 0.9900
C10 H10A 0.9900
C10 H10B 0.9900
C11 C12 1.397(4)
C11 C16 1.393(4)
C12 H12 0.9500
C12 C13 1.377(4)
C13 H13 0.9500
C13 C14 1.378(5)
C14 H14 0.9500
C14 C15 1.382(5)
C15 H15 0.9500
C15 C16 1.400(4)
C16 H16 0.9500
C17 C18 1.391(4)
C17 C22 1.388(4)
C18 H18 0.9500
C18 C19 1.386(4)
C19 H19 0.9500
C19 C20 1.385(5)
C20 H20 0.9500
C20 C21 1.377(5)
C21 H21 0.9500
C21 C22 1.392(4)
C22 H22 0.9500
C23 C24 1.395(4)
C23 C28 1.387(4)
C24 H24 0.9500
C24 C25 1.382(4)
C25 H25 0.9500
C25 C26 1.388(5)
C26 H26 0.9500
C26 C27 1.388(5)
C27 H27 0.9500
C27 C28 1.388(4)
C28 H28 0.9500
C29 C30 1.385(4)
C29 C34 1.376(4)
C30 H30 0.9500
C30 C31 1.381(4)
C31 H31 0.9500
C31 C32 1.384(5)
C32 H32 0.9500
C32 C33 1.387(5)
C33 H33 0.9500
C33 C34 1.385(4)
C34 H34 0.9500
C36 C37 1.399(4)
C36 C41 1.398(4)
C36 B1 1.637(4)
C37 H37 0.9500
C37 C38 1.395(4)
C38 C39 1.379(4)
C38 C42 1.499(4)
C39 H39 0.9500
C39 C40 1.387(4)
C40 C41 1.393(4)
C40 C43 1.495(4)
C41 H41 0.9500
C42 F1 1.319(4)
C42 F2 1.341(4)
C42 F3 1.323(4)
C43 F4 1.333(4)
C43 F5 1.309(4)
C43 F6 1.319(4)
C44 C45 1.405(4)
C44 C49 1.396(4)
C44 B1 1.635(4)
C45 H45 0.9500
C45 C46 1.389(4)
C46 C47 1.389(4)
C46 C50 1.491(4)
C47 H47 0.9500
C47 C48 1.381(4)
C48 C49 1.386(4)
C48 C51 1.493(4)
C49 H49 0.9500
C50 F7 1.321(4)
C50 F8 1.350(4)
C50 F9 1.346(4)
C51 F10 1.334(4)
C51 F11 1.318(4)
C51 F12 1.323(4)
C52 C53 1.401(4)
C52 C57 1.397(4)
C52 B1 1.638(4)
C53 H53 0.9500
C53 C54 1.396(4)
C54 C55 1.388(4)
C54 C58 1.496(4)
C55 H55 0.9500
C55 C56 1.376(4)
C56 C57 1.392(4)
C56 C59 1.499(4)
C57 H57 0.9500
C58 F19 1.319(4)
C58 F20 1.331(4)
C58 F21 1.321(4)
C59 F22 1.335(4)
C59 F23 1.339(4)
C59 F24 1.338(4)
C60 C61 1.391(4)
C60 C65 1.400(4)
C60 B1 1.638(4)
C61 H61 0.9500
C61 C62 1.392(4)
C62 C63 1.386(4)
C62 C67 1.500(4)
C63 H63 0.9500
C63 C64 1.393(4)
C64 C65 1.393(4)
C64 C66 1.499(4)
C65 H65 0.9500
C66 F16 1.342(4)
C66 F17 1.330(4)
C66 F18 1.313(4)
C67 F13 1.337(4)
C67 F14 1.320(4)
C67 F15 1.315(4)
C100 C101 1.371(6)
C100 C105 1.367(6)
C100 F32 1.358(4)
C101 H101 0.9500
C101 C102 1.375(6)
C102 H102 0.9500
C102 C103 1.366(6)
C103 H103 0.9500
C103 C104 1.372(6)
C104 H104 0.9500
C104 C105 1.380(6)
C105 H105 0.9500
F41 C201 1.350(6)
C201 C202 1.357(7)
C201 C206 1.334(7)
C202 H202 0.9500
C202 C203 1.372(7)
C203 H203 0.9500
C203 C204 1.327(9)
C204 H204 0.9500
C204 C205 1.389(10)
C205 H205 0.9500
C205 C206 1.402(9)
C206 H206 0.9500
F66 C401 1.331(5)
C401 C402 1.350(6)
C401 C406 1.374(6)
C402 H402 0.9500
C402 C403 1.385(7)
C403 H403 0.9500
C403 C404 1.356(7)
C404 H404 0.9500
C404 C405 1.337(8)
C405 H405 0.9500
C405 C406 1.372(7)
C406 H406 0.9500
F53 C500 1.364(5)
C500 C501 1.349(8)
C500 C505 1.375(7)
C501 H501 0.9500
C501 C502 1.348(9)
C502 H502 0.9500
C502 C503 1.378(10)
C503 H503 0.9500
C503 C504 1.365(10)
C504 H504 0.9500
C504 C505 1.367(8)
C505 H505 0.9500
F100 C153 1.25(3)
C151 H151 0.9500
C151 C152 1.3900
C151 C156 1.3900
C152 H152 0.9500
C152 C153 1.3900
C153 C154 1.3900
C154 H154 0.9500
C154 C155 1.3900
C155 H155 0.9500
C155 C156 1.3900
C156 H156 0.9500

loop_
_geom_torsion_atom_site_label_1
_geom_torsion_atom_site_label_2
_geom_torsion_atom_site_label_3
_geom_torsion_atom_site_label_4
_geom_torsion
Mo1 P1 C7 N2 -72.1(2)
Mo1 P1 C10 N1 14.1(2)
Mo1 P1 C11 C12 -173.3(2)
Mo1 P1 C11 C16 6.6(3)
Mo1 P2 C8 N2 69.9(2)
Mo1 P2 C9 N1 -9.9(2)
Mo1 P2 C23 C24 -173.57(19)
Mo1 P2 C23 C28 1.0(3)
Mo1 C2 C3 C4 -66.6(2)
Mo1 C2 C6 C5 63.6(3)
Mo1 C3 C4 C5 -65.0(3)
Mo1 C4 C5 C6 -64.8(3)
Mo1 C5 C6 C2 -62.4(3)
P1 C11 C12 C13 179.6(2)
P1 C11 C16 C15 -179.7(2)
P2 C23 C24 C25 173.7(2)
P2 C23 C28 C27 -174.7(2)
N2 C17 C18 C19 177.9(3)
N2 C17 C22 C21 -178.7(3)
N1 C29 C30 C31 175.2(3)
N1 C29 C34 C33 -175.6(3)
C2 C3 C4 Mo1 66.1(2)
C2 C3 C4 C5 1.1(4)
C3 C2 C6 Mo1 -64.1(2)
C3 C2 C6 C5 -0.5(5)
C3 C4 C5 Mo1 63.3(3)
C3 C4 C5 C6 -1.5(5)
C4 C5 C6 Mo1 63.7(3)
C4 C5 C6 C2 1.3(5)
C6 C2 C3 Mo1 66.3(3)
C6 C2 C3 C4 -0.3(4)
C7 P1 C10 N1 -110.28(19)
C7 P1 C11 C12 -44.9(3)
C7 P1 C11 C16 135.0(3)
C7 N2 C8 P2 -66.8(3)
C7 N2 C17 C18 149.0(3)
C7 N2 C17 C22 -32.7(4)
C8 P2 C9 N1 114.7(2)
C8 P2 C23 C24 52.9(3)
C8 P2 C23 C28 -132.6(2)
C8 N2 C7 P1 69.0(3)
C8 N2 C17 C18 -80.5(3)
C8 N2 C17 C22 97.8(3)
C9 P2 C8 N2 -51.6(2)
C9 P2 C23 C24 -48.8(3)
C9 P2 C23 C28 125.8(2)
C9 N1 C10 P1 68.8(2)
C9 N1 C29 C30 -95.6(3)
C9 N1 C29 C34 78.7(3)
C10 P1 C7 N2 51.1(2)
C10 P1 C11 C12 59.7(3)
C10 P1 C11 C16 -120.4(3)
C10 N1 C9 P2 -72.0(2)
C10 N1 C29 C30 134.8(3)
C10 N1 C29 C34 -50.9(4)
C11 P1 C7 N2 155.5(2)
C11 P1 C10 N1 146.16(18)
C11 C12 C13 C14 0.1(5)
C12 C11 C16 C15 0.2(5)
C12 C13 C14 C15 0.2(5)
C13 C14 C15 C16 -0.4(5)
C14 C15 C16 C11 0.1(5)
C16 C11 C12 C13 -0.3(4)
C17 N2 C7 P1 -162.75(19)
C17 N2 C8 P2 163.71(18)
C17 C18 C19 C20 0.8(5)
C18 C17 C22 C21 -0.4(5)
C18 C19 C20 C21 -0.2(5)
C19 C20 C21 C22 -0.6(5)
C20 C21 C22 C17 0.9(5)
C22 C17 C18 C19 -0.4(5)
C23 P2 C8 N2 -153.3(2)
C23 P2 C9 N1 -141.30(19)
C23 C24 C25 C26 1.2(5)
C24 C23 C28 C27 0.0(5)
C24 C25 C26 C27 -0.4(5)
C25 C26 C27 C28 -0.5(5)
C26 C27 C28 C23 0.8(5)
C28 C23 C24 C25 -1.0(4)
C29 N1 C9 P2 157.17(18)
C29 N1 C10 P1 -163.19(18)
C29 C30 C31 C32 0.2(5)
C30 C29 C34 C33 -1.5(5)
C30 C31 C32 C33 -1.0(5)
C31 C32 C33 C34 0.5(6)
C32 C33 C34 C29 0.8(5)
C34 C29 C30 C31 1.1(5)
C36 C37 C38 C39 2.3(4)
C36 C37 C38 C42 -178.2(3)
C37 C36 C41 C40 1.1(4)
C37 C36 B1 C44 -32.4(3)
C37 C36 B1 C52 -146.9(2)
C37 C36 B1 C60 90.2(3)
C37 C38 C39 C40 0.2(4)
C37 C38 C42 F1 -75.3(4)
C37 C38 C42 F2 43.9(4)
C37 C38 C42 F3 163.5(3)
C38 C39 C40 C41 -1.9(4)
C38 C39 C40 C43 176.2(3)
C39 C38 C42 F1 104.3(4)
C39 C38 C42 F2 -136.6(3)
C39 C38 C42 F3 -17.0(4)
C39 C40 C41 C36 1.3(4)
C39 C40 C43 F4 134.4(3)
C39 C40 C43 F5 14.8(4)
C39 C40 C43 F6 -109.1(4)
C41 C36 C37 C38 -2.9(4)
C41 C36 B1 C44 153.7(2)
C41 C36 B1 C52 39.1(3)
C41 C36 B1 C60 -83.7(3)
C41 C40 C43 F4 -47.4(4)
C41 C40 C43 F5 -167.0(3)
C41 C40 C43 F6 69.1(4)
C42 C38 C39 C40 -179.3(3)
C43 C40 C41 C36 -176.9(3)
C44 C45 C46 C47 1.3(4)
C44 C45 C46 C50 180.0(3)
C45 C44 C49 C48 -1.2(4)
C45 C44 B1 C36 155.9(2)
C45 C44 B1 C52 -84.8(3)
C45 C44 B1 C60 38.7(3)
C45 C46 C47 C48 -0.5(4)
C45 C46 C50 F7 21.8(4)
C45 C46 C50 F8 -100.0(3)
C45 C46 C50 F9 142.4(3)
C46 C47 C48 C49 -1.1(4)
C46 C47 C48 C51 179.3(3)
C47 C46 C50 F7 -159.6(3)
C47 C46 C50 F8 78.7(3)
C47 C46 C50 F9 -38.9(4)
C47 C48 C49 C44 2.0(4)
C47 C48 C51 F10 -138.4(3)
C47 C48 C51 F11 102.6(3)
C47 C48 C51 F12 -20.2(4)
C49 C44 C45 C46 -0.5(4)
C49 C44 B1 C36 -32.8(3)
C49 C44 B1 C52 86.5(3)
C49 C44 B1 C60 -150.1(2)
C49 C48 C51 F10 41.9(4)
C49 C48 C51 F11 -77.1(4)
C49 C48 C51 F12 160.2(3)
C50 C46 C47 C48 -179.2(3)
C51 C48 C49 C44 -178.3(3)
C52 C53 C54 C55 1.2(4)
C52 C53 C54 C58 177.8(3)
C53 C52 C57 C56 0.2(4)
C53 C52 B1 C36 -146.9(3)
C53 C52 B1 C44 92.8(3)
C53 C52 B1 C60 -30.1(4)
C53 C54 C55 C56 -0.2(4)
C53 C54 C58 F19 32.8(4)
C53 C54 C58 F20 -87.0(4)
C53 C54 C58 F21 153.8(3)
C54 C55 C56 C57 -0.8(4)
C54 C55 C56 C59 177.6(3)
C55 C54 C58 F19 -150.6(3)
C55 C54 C58 F20 89.6(4)
C55 C54 C58 F21 -29.6(4)
C55 C56 C57 C52 0.8(4)
C55 C56 C59 F22 -8.0(4)
C55 C56 C59 F23 112.4(3)
C55 C56 C59 F24 -129.1(3)
C57 C52 C53 C54 -1.2(4)
C57 C52 B1 C36 41.3(3)
C57 C52 B1 C44 -79.0(3)
C57 C52 B1 C60 158.2(2)
C57 C56 C59 F22 170.5(3)
C57 C56 C59 F23 -69.2(4)
C57 C56 C59 F24 49.3(4)
C58 C54 C55 C56 -176.8(3)
C59 C56 C57 C52 -177.7(3)
C60 C61 C62 C63 1.4(5)
C60 C61 C62 C67 -179.6(3)
C61 C60 C65 C64 -0.1(4)
C61 C60 B1 C36 87.7(3)
C61 C60 B1 C44 -150.2(3)
C61 C60 B1 C52 -33.1(4)
C61 C62 C63 C64 -1.2(5)
C61 C62 C67 F13 46.8(4)
C61 C62 C67 F14 165.9(3)
C61 C62 C67 F15 -70.9(4)
C62 C63 C64 C65 0.3(5)
C62 C63 C64 C66 179.2(3)
C63 C62 C67 F13 -134.2(3)
C63 C62 C67 F14 -15.1(5)
C63 C62 C67 F15 108.1(4)
C63 C64 C65 C60 0.3(5)
C63 C64 C66 F16 133.1(3)
C63 C64 C66 F17 -110.7(3)
C63 C64 C66 F18 14.7(5)
C65 C60 C61 C62 -0.7(4)
C65 C60 B1 C36 -85.3(3)
C65 C60 B1 C44 36.8(3)
C65 C60 B1 C52 153.8(2)
C65 C64 C66 F16 -48.0(4)
C65 C64 C66 F17 68.2(4)
C65 C64 C66 F18 -166.3(3)
C66 C64 C65 C60 -178.6(3)
C67 C62 C63 C64 179.8(3)
C100 C101 C102 C103 -0.5(5)
C101 C100 C105 C104 0.3(6)
C101 C102 C103 C104 0.5(6)
C102 C103 C104 C105 -0.1(6)
C103 C104 C105 C100 -0.2(6)
C105 C100 C101 C102 0.1(5)
F41 C201 C202 C203 -178.2(5)
F41 C201 C206 C205 178.3(5)
C201 C202 C203 C204 1.1(9)
C202 C201 C206 C205 -0.5(9)
C202 C203 C204 C205 -2.8(10)
C203 C204 C205 C206 2.9(11)
C204 C205 C206 C201 -1.2(10)
C206 C201 C202 C203 0.6(9)
F66 C401 C402 C403 178.3(4)
F66 C401 C406 C405 -178.7(4)
C401 C402 C403 C404 0.2(7)
C402 C401 C406 C405 -0.1(7)
C402 C403 C404 C405 0.2(8)
C403 C404 C405 C406 -0.6(8)
C404 C405 C406 C401 0.5(8)
C406 C401 C402 C403 -0.2(6)
F53 C500 C501 C502 175.7(6)
F53 C500 C505 C504 -177.8(5)
C500 C501 C502 C503 0.5(11)
C501 C500 C505 C504 -0.5(8)
C501 C502 C503 C504 2.8(14)
C502 C503 C504 C505 -5.0(13)
C503 C504 C505 C500 3.7(10)
C505 C500 C501 C502 -1.7(9)
B1 C36 C37 C38 -177.1(2)
B1 C36 C41 C40 175.4(2)
B1 C44 C45 C46 171.3(2)
B1 C44 C49 C48 -172.9(3)
B1 C52 C53 C54 -173.2(3)
B1 C52 C57 C56 172.6(2)
B1 C60 C61 C62 -174.2(3)
B1 C60 C65 C64 173.3(3)
F32 C100 C101 C102 179.7(3)
F32 C100 C105 C104 -179.3(4)
F100 C153 C154 C155 -176.6(15)
C151 C152 C153 F100 176.5(15)
C151 C152 C153 C154 0.0
C152 C151 C156 C155 0.0
C152 C153 C154 C155 0.0
C153 C154 C155 C156 0.0
C154 C155 C156 C151 0.0
C156 C151 C152 C153 0.0
